data_7109467
loop_
_publ_author_name
'Mahendra P. Sonawane'
'Jeroen Jacobs'
'Joice Thomas'
'Luc Van Meervelt'
'Wim Dehaen'

_publ_section_title
;
 Synthesis and structural exploration of disulfide bridged [2n]
 pillararene-like molecules
;
_journal_name_full Chem.Commun.
_journal_page_first 6310
_journal_paper_doi 10.1039/c3cc42984a
_journal_volume 49
_journal_year 2013
_chemical_formula_moiety 'C36 H40 O8 S4, 0.5(C4 H6 N2)'
_chemical_formula_sum 'C38 H43 N O8 S4'
_chemical_formula_weight 769.97
_chemical_name_systematic
;
?
;
_space_group_crystal_system monoclinic
_space_group_IT_number 15
_space_group_name_Hall '-C 2yc'
_space_group_name_H-M_alt 'C 1 2/c 1'
_symmetry_space_group_name_Hall '-C 2yc'
_symmetry_space_group_name_H-M 'C 1 2/c 1'
_atom_sites_solution_hydrogens geom
_atom_sites_solution_primary direct
_atom_sites_solution_secondary difmap
_audit_creation_date 2013-04-11
_audit_creation_method
;
Olex2 1.1
(compiled 2011.11.01 svn.r2039, GUI svn.r3906)
;
_cell_angle_alpha 90.00
_cell_angle_beta 102.785(5)
_cell_angle_gamma 90.00
_cell_formula_units_Z 4
_cell_length_a 19.8050(10)
_cell_length_b 16.8099(6)
_cell_length_c 11.1767(5)
_cell_measurement_reflns_used 5116
_cell_measurement_temperature 293(2)
_cell_measurement_theta_max 29.1450
_cell_measurement_theta_min 3.2230
_cell_volume 3628.7(3)
_computing_cell_refinement
;
CrysAlisPro, Agilent Technologies,
Version 1.171.36.28 (release 01-02-2013 CrysAlis171 .NET)
(compiled Feb 1 2013,16:14:44)
;
_computing_data_collection
;
CrysAlisPro, Agilent Technologies,
Version 1.171.36.28 (release 01-02-2013 CrysAlis171 .NET)
(compiled Feb 1 2013,16:14:44)
;
_computing_data_reduction
;
CrysAlisPro, Agilent Technologies,
Version 1.171.36.28 (release 01-02-2013 CrysAlis171 .NET)
(compiled Feb 1 2013,16:14:44)
;
_computing_molecular_graphics
;
O. V. Dolomanov, L. J. Bourhis, R. J. Gildea, J. A. K. Howard and H. Puschmann,
OLEX2: a complete structure solution, refinement and analysis program.
J. Appl. Cryst. (2009). 42, 339-341.
;
_computing_publication_material
;
O. V. Dolomanov, L. J. Bourhis, R. J. Gildea, J. A. K. Howard and H. Puschmann,
OLEX2: a complete structure solution, refinement and analysis program.
J. Appl. Cryst. (2009). 42, 339-341.
;
_computing_structure_refinement
;
XL, G.M. Sheldrick, Acta Cryst.
(2008). A64, 112-122
;
_computing_structure_solution
;
SHELXS, G.M. Sheldrick, Acta Cryst.
(2008). A64, 112-122
;
_diffrn_ambient_temperature 293(2)
_diffrn_detector_area_resol_mean 15.9631
_diffrn_measured_fraction_theta_full 0.998
_diffrn_measured_fraction_theta_max 0.996
_diffrn_measurement_details
;
1 omega -4.00 52.00 1.0000 95.0000
omega____ theta____ kappa____ phi______ frames
- -17.1513 57.0000 -180.0000 56

2 omega -11.00 21.00 1.0000 95.0000
omega____ theta____ kappa____ phi______ frames
- -17.1513 -99.0000 -60.0000 32

3 omega -39.00 52.00 1.0000 95.0000
omega____ theta____ kappa____ phi______ frames
- -17.1513 57.0000 -60.0000 91

4 omega -3.00 22.00 1.0000 95.0000
omega____ theta____ kappa____ phi______ frames
- -17.1513 -99.0000 -180.0000 25

5 omega -74.00 -36.00 1.0000 95.0000
omega____ theta____ kappa____ phi______ frames
- -17.1513 -178.0000 150.0000 38

6 omega -59.00 -34.00 1.0000 95.0000
omega____ theta____ kappa____ phi______ frames
- -17.1513 178.0000 -120.0000 25

7 omega -94.00 -49.00 1.0000 95.0000
omega____ theta____ kappa____ phi______ frames
- -17.1513 178.0000 60.0000 45

8 omega 19.00 52.00 1.0000 95.0000
omega____ theta____ kappa____ phi______ frames
- -17.1513 57.0000 -30.0000 33

9 omega -86.00 0.00 1.0000 95.0000
omega____ theta____ kappa____ phi______ frames
- -17.1513 -57.0000 30.0000 86
;
_diffrn_measurement_device_type 'SuperNova, Single source at offset, Eos'
_diffrn_measurement_method '\w scans'
_diffrn_orient_matrix_UB_11 0.0039346000
_diffrn_orient_matrix_UB_12 0.0181080000
_diffrn_orient_matrix_UB_13 -0.0553616000
_diffrn_orient_matrix_UB_21 0.0365003000
_diffrn_orient_matrix_UB_22 -0.0032142000
_diffrn_orient_matrix_UB_23 0.0195644000
_diffrn_orient_matrix_UB_31 -0.0012225000
_diffrn_orient_matrix_UB_32 -0.0379586000
_diffrn_orient_matrix_UB_33 -0.0281125000
_diffrn_radiation_monochromator mirror
_diffrn_radiation_type 'Mo K\a'
_diffrn_radiation_wavelength 0.7107
_diffrn_reflns_av_R_equivalents 0.0000
_diffrn_reflns_av_unetI/netI 0.0181
_diffrn_reflns_limit_h_max 24
_diffrn_reflns_limit_h_min -24
_diffrn_reflns_limit_k_max 20
_diffrn_reflns_limit_k_min -20
_diffrn_reflns_limit_l_max 13
_diffrn_reflns_limit_l_min -13
_diffrn_reflns_number 4231
_diffrn_reflns_theta_full 25.00
_diffrn_reflns_theta_max 26.37
_diffrn_reflns_theta_min 3.06
_diffrn_source 'SuperNova (Mo) X-ray Source'
_diffrn_source_current n/a
_diffrn_source_voltage n/a
_exptl_absorpt_coefficient_mu 0.317
_exptl_absorpt_correction_T_max 1.00000
_exptl_absorpt_correction_T_min 0.85549
_exptl_absorpt_correction_type multi-scan
_exptl_absorpt_process_details
;
CrysAlisPro, Agilent Technologies,
Version 1.171.36.28 (release 01-02-2013 CrysAlis171 .NET)
(compiled Feb 1 2013,16:14:44)
Empirical absorption correction using spherical harmonics,
implemented in SCALE3 ABSPACK scaling algorithm.
;
_exptl_crystal_density_diffrn 1.409
_exptl_crystal_density_method 'not measured'
_exptl_crystal_F_000 1624
_exptl_crystal_size_max 0.2
_exptl_crystal_size_mid 0.1
_exptl_crystal_size_min 0.1
_refine_diff_density_max 0.510
_refine_diff_density_min -0.335
_refine_diff_density_rms 0.069
_refine_ls_extinction_method none
_refine_ls_goodness_of_fit_ref 1.075
_refine_ls_hydrogen_treatment mixed
_refine_ls_matrix_type full
_refine_ls_number_parameters 238
_refine_ls_number_reflns 4231
_refine_ls_number_restraints 0
_refine_ls_restrained_S_all 1.075
_refine_ls_R_factor_all 0.0488
_refine_ls_R_factor_gt 0.0420
_refine_ls_shift/su_max 0.000
_refine_ls_shift/su_mean 0.000
_refine_ls_structure_factor_coef Fsqd
_refine_ls_weighting_details 'calc w=1/[\s^2^(Fo^2^)+(0.0600P)^2^+8.4547P] where P=(Fo^2^+2Fc^2^)/3'
_refine_ls_weighting_scheme calc
_refine_ls_wR_factor_gt 0.1164
_refine_ls_wR_factor_ref 0.1199
_reflns_number_gt 3679
_reflns_number_total 4231
_reflns_threshold_expression >2sigma(I)
_cod_data_source_file c3cc42984a.txt
_cod_data_source_block wdh1020b_twin1_hklf4
_cod_database_code 7109467
_chemical_oxdiff_formula 'C15 H20 O5 N4 S4'

loop_
_space_group_symop_id
_space_group_symop_operation_xyz
1 'x, y, z'
2 '-x, y, -z+1/2'
3 'x+1/2, y+1/2, z'
4 '-x+1/2, y+1/2, -z+1/2'
5 '-x, -y, -z'
6 'x, -y, z-1/2'
7 '-x+1/2, -y+1/2, -z'
8 'x+1/2, -y+1/2, z-1/2'

loop_
_atom_site_label
_atom_site_type_symbol
_atom_site_fract_x
_atom_site_fract_y
_atom_site_fract_z
_atom_site_U_iso_or_equiv
_atom_site_adp_type
_atom_site_occupancy
_atom_site_symmetry_multiplicity
_atom_site_calc_flag
_atom_site_refinement_flags
_atom_site_disorder_assembly
_atom_site_disorder_group
S1 S 0.18814(3) 0.14565(3) 0.57291(5) 0.01585(15) Uani 1 1 d . . .
S2 S 0.16043(3) 0.36016(3) 1.02405(5) 0.01606(15) Uani 1 1 d . . .
O1 O 0.18310(10) 0.41525(9) 0.80316(16) 0.0240(4) Uani 1 1 d . . .
O2 O 0.17317(9) 0.08840(9) 0.80293(14) 0.0165(3) Uani 1 1 d . . .
O3 O -0.10822(9) 0.36541(10) 1.07284(17) 0.0230(4) Uani 1 1 d . . .
O4 O 0.09428(9) 0.13442(9) 1.12956(16) 0.0195(4) Uani 1 1 d . . .
N1 N 0.0000 0.0998(2) 0.7500 0.0657(15) Uani 1 2 d S . .
C1 C 0.15317(12) 0.20804(13) 0.44054(19) 0.0156(5) Uani 1 1 d . . .
H1A H 0.1804 0.2564 0.4466 0.019 Uiso 1 1 calc R . .
H1B H 0.1581 0.1803 0.3669 0.019 Uiso 1 1 calc R . .
C2 C 0.18110(11) 0.20690(12) 0.6980(2) 0.0126(4) Uani 1 1 d . . .
C3 C 0.18560(11) 0.28961(13) 0.6956(2) 0.0147(4) Uani 1 1 d . . .
H3 H 0.1924 0.3153 0.6255 0.018 Uiso 1 1 calc R . .
C4 C 0.17992(11) 0.33361(13) 0.7979(2) 0.0143(4) Uani 1 1 d . . .
C5 C 0.16891(11) 0.29665(13) 0.9032(2) 0.0126(4) Uani 1 1 d . . .
C6 C 0.16605(11) 0.21405(13) 0.9065(2) 0.0134(4) Uani 1 1 d . . .
H6 H 0.1594 0.1885 0.9768 0.016 Uiso 1 1 calc R . .
C7 C 0.17312(11) 0.16968(12) 0.8053(2) 0.0120(4) Uani 1 1 d . . .
C8 C 0.21518(17) 0.45457(15) 0.7210(3) 0.0342(7) Uani 1 1 d . . .
H8A H 0.1870 0.4501 0.6396 0.051 Uiso 1 1 calc R . .
H8B H 0.2596 0.4310 0.7237 0.051 Uiso 1 1 calc R . .
H8C H 0.2210 0.5097 0.7433 0.051 Uiso 1 1 calc R . .
C9 C 0.16193(13) 0.04861(13) 0.9092(2) 0.0202(5) Uani 1 1 d . . .
H9A H 0.1619 -0.0078 0.8962 0.030 Uiso 1 1 calc R . .
H9B H 0.1181 0.0646 0.9246 0.030 Uiso 1 1 calc R . .
H9C H 0.1982 0.0623 0.9784 0.030 Uiso 1 1 calc R . .
C10 C 0.13887(12) 0.29392(13) 1.1386(2) 0.0151(5) Uani 1 1 d . . .
H10A H 0.1671 0.2464 1.1438 0.018 Uiso 1 1 calc R . .
H10B H 0.1502 0.3200 1.2179 0.018 Uiso 1 1 calc R . .
C11 C 0.06323(12) 0.26996(13) 1.11095(19) 0.0143(4) Uani 1 1 d . . .
C12 C 0.01245(12) 0.32851(13) 1.0954(2) 0.0165(5) Uani 1 1 d . . .
H12 H 0.0255 0.3817 1.0959 0.020 Uiso 1 1 calc R . .
C13 C -0.05700(12) 0.30978(13) 1.07921(19) 0.0155(5) Uani 1 1 d . . .
C14 C -0.07785(11) 0.23016(13) 1.07216(19) 0.0141(5) Uani 1 1 d . . .
C15 C -0.02731(12) 0.17145(13) 1.0856(2) 0.0157(5) Uani 1 1 d . . .
H15 H -0.0405 0.1182 1.0798 0.019 Uiso 1 1 calc R . .
C16 C 0.04248(12) 0.19075(13) 1.10739(19) 0.0150(5) Uani 1 1 d . . .
C17 C -0.08788(15) 0.44653(15) 1.0878(3) 0.0332(7) Uani 1 1 d . . .
H17A H -0.0657 0.4618 1.0232 0.050 Uiso 1 1 calc R . .
H17B H -0.0562 0.4534 1.1657 0.050 Uiso 1 1 calc R . .
H17C H -0.1280 0.4792 1.0848 0.050 Uiso 1 1 calc R . .
C18 C 0.07386(14) 0.05343(14) 1.1375(2) 0.0237(5) Uani 1 1 d . . .
H18A H 0.0449 0.0374 1.0607 0.036 Uiso 1 1 calc R . .
H18B H 0.0487 0.0483 1.2013 0.036 Uiso 1 1 calc R . .
H18C H 0.1143 0.0202 1.1559 0.036 Uiso 1 1 calc R . .
C19 C 0.0000 0.2552(2) 0.7500 0.0356(10) Uani 1 2 d S . .
H19A H -0.0446 0.2742 0.7075 0.053 Uiso 0.50 1 calc PR A -1
H19B H 0.0348 0.2742 0.7094 0.053 Uiso 0.50 1 calc PR A -1
H19C H 0.0098 0.2742 0.8330 0.053 Uiso 0.50 1 calc PR A -1
C20 C 0.0000 0.1676(3) 0.7500 0.0391(10) Uani 1 2 d S . .

loop_
_atom_site_aniso_label
_atom_site_aniso_U_11
_atom_site_aniso_U_22
_atom_site_aniso_U_33
_atom_site_aniso_U_23
_atom_site_aniso_U_13
_atom_site_aniso_U_12
S1 0.0178(3) 0.0152(3) 0.0148(3) -0.0027(2) 0.0040(2) 0.0014(2)
S2 0.0175(3) 0.0131(3) 0.0181(3) -0.0046(2) 0.0050(2) -0.0015(2)
O1 0.0376(11) 0.0102(7) 0.0290(9) -0.0012(7) 0.0176(8) -0.0025(7)
O2 0.0241(9) 0.0114(7) 0.0151(8) -0.0005(6) 0.0064(7) 0.0001(6)
O3 0.0203(9) 0.0182(8) 0.0306(10) -0.0011(7) 0.0060(8) 0.0052(7)
O4 0.0184(9) 0.0156(8) 0.0241(9) 0.0022(6) 0.0036(7) 0.0036(7)
N1 0.030(2) 0.036(2) 0.124(5) 0.000 0.002(3) 0.000
C1 0.0212(12) 0.0164(11) 0.0098(10) -0.0026(8) 0.0043(9) -0.0046(9)
C2 0.0087(10) 0.0143(10) 0.0141(10) -0.0025(8) 0.0008(8) -0.0010(8)
C3 0.0116(10) 0.0153(10) 0.0173(11) 0.0020(9) 0.0032(9) -0.0014(9)
C4 0.0111(10) 0.0112(10) 0.0201(11) -0.0001(9) 0.0026(9) -0.0005(8)
C5 0.0079(10) 0.0150(10) 0.0142(10) -0.0036(8) 0.0011(8) -0.0006(8)
C6 0.0112(10) 0.0144(10) 0.0136(10) 0.0006(8) 0.0006(9) -0.0004(8)
C7 0.0086(10) 0.0110(9) 0.0154(10) -0.0006(8) 0.0003(8) 0.0005(8)
C8 0.057(2) 0.0177(12) 0.0327(15) 0.0004(11) 0.0192(14) -0.0128(13)
C9 0.0304(14) 0.0139(11) 0.0175(11) 0.0021(9) 0.0079(10) -0.0022(10)
C10 0.0152(11) 0.0159(11) 0.0139(10) -0.0030(8) 0.0023(9) 0.0009(9)
C11 0.0149(11) 0.0181(11) 0.0094(10) -0.0020(8) 0.0017(8) 0.0015(9)
C12 0.0207(12) 0.0145(10) 0.0142(10) -0.0005(9) 0.0036(9) 0.0000(9)
C13 0.0186(11) 0.0167(11) 0.0112(10) -0.0003(9) 0.0032(9) 0.0054(9)
C14 0.0159(11) 0.0176(11) 0.0087(10) 0.0006(8) 0.0028(9) 0.0017(9)
C15 0.0197(12) 0.0136(10) 0.0141(10) 0.0017(8) 0.0045(9) 0.0004(9)
C16 0.0175(11) 0.0170(11) 0.0099(10) 0.0008(9) 0.0020(9) 0.0049(9)
C17 0.0314(15) 0.0172(12) 0.0480(17) -0.0026(12) 0.0021(13) 0.0088(11)
C18 0.0268(14) 0.0159(11) 0.0294(13) 0.0065(10) 0.0086(11) 0.0057(10)
C19 0.0201(19) 0.040(2) 0.041(2) 0.000 -0.0042(18) 0.000
C20 0.019(2) 0.039(2) 0.055(3) 0.000 -0.0012(19) 0.000

loop_
_atom_type_symbol
_atom_type_description
_atom_type_scat_dispersion_real
_atom_type_scat_dispersion_imag
_atom_type_scat_source
C C 0.0033 0.0016 'International Tables Vol C Tables 4.2.6.8 and 6.1.1.4'
H H 0.0000 0.0000 'International Tables Vol C Tables 4.2.6.8 and 6.1.1.4'
N N 0.0061 0.0033 'International Tables Vol C Tables 4.2.6.8 and 6.1.1.4'
O O 0.0106 0.0060 'International Tables Vol C Tables 4.2.6.8 and 6.1.1.4'
S S 0.1246 0.1234 'International Tables Vol C Tables 4.2.6.8 and 6.1.1.4'

loop_
_geom_angle_atom_site_label_1
_geom_angle_atom_site_label_2
_geom_angle_atom_site_label_3
_geom_angle
_geom_angle_site_symmetry_1
_geom_angle_site_symmetry_3
C2 S1 C1 103.00(10) . .
C5 S2 C10 104.26(10) . .
C4 O1 C8 117.95(19) . .
C7 O2 C9 116.92(17) . .
C13 O3 C17 117.5(2) . .
C16 O4 C18 117.15(19) . .
S1 C1 H1A 108.7 . .
S1 C1 H1B 108.7 . .
H1A C1 H1B 107.6 . .
C14 C1 S1 114.06(15) 2_556 .
C14 C1 H1A 108.7 2_556 .
C14 C1 H1B 108.7 2_556 .
C3 C2 S1 123.35(17) . .
C7 C2 S1 117.63(16) . .
C7 C2 C3 119.0(2) . .
C2 C3 H3 120.0 . .
C4 C3 C2 120.0(2) . .
C4 C3 H3 120.0 . .
O1 C4 C3 123.8(2) . .
O1 C4 C5 115.08(19) . .
C3 C4 C5 121.1(2) . .
C4 C5 S2 116.01(16) . .
C4 C5 C6 118.9(2) . .
C6 C5 S2 125.06(17) . .
C5 C6 H6 119.9 . .
C7 C6 C5 120.2(2) . .
C7 C6 H6 119.9 . .
O2 C7 C2 115.57(18) . .
O2 C7 C6 123.65(19) . .
C6 C7 C2 120.78(19) . .
O1 C8 H8A 109.5 . .
O1 C8 H8B 109.5 . .
O1 C8 H8C 109.5 . .
H8A C8 H8B 109.5 . .
H8A C8 H8C 109.5 . .
H8B C8 H8C 109.5 . .
O2 C9 H9A 109.5 . .
O2 C9 H9B 109.5 . .
O2 C9 H9C 109.5 . .
H9A C9 H9B 109.5 . .
H9A C9 H9C 109.5 . .
H9B C9 H9C 109.5 . .
S2 C10 H10A 108.9 . .
S2 C10 H10B 108.9 . .
H10A C10 H10B 107.7 . .
C11 C10 S2 113.26(15) . .
C11 C10 H10A 108.9 . .
C11 C10 H10B 108.9 . .
C12 C11 C10 119.5(2) . .
C12 C11 C16 118.2(2) . .
C16 C11 C10 122.2(2) . .
C11 C12 H12 119.1 . .
C13 C12 C11 121.7(2) . .
C13 C12 H12 119.1 . .
O3 C13 C12 123.7(2) . .
O3 C13 C14 116.4(2) . .
C12 C13 C14 119.9(2) . .
C13 C14 C1 120.9(2) . 2_556
C15 C14 C1 120.5(2) . 2_556
C15 C14 C13 118.5(2) . .
C14 C15 H15 119.4 . .
C16 C15 C14 121.2(2) . .
C16 C15 H15 119.4 . .
O4 C16 C11 116.7(2) . .
O4 C16 C15 123.0(2) . .
C15 C16 C11 120.3(2) . .
O3 C17 H17A 109.5 . .
O3 C17 H17B 109.5 . .
O3 C17 H17C 109.5 . .
H17A C17 H17B 109.5 . .
H17A C17 H17C 109.5 . .
H17B C17 H17C 109.5 . .
O4 C18 H18A 109.5 . .
O4 C18 H18B 109.5 . .
O4 C18 H18C 109.5 . .
H18A C18 H18B 109.5 . .
H18A C18 H18C 109.5 . .
H18B C18 H18C 109.5 . .
C20 C19 H19A 109.5 . .
C20 C19 H19B 109.5 . .
C20 C19 H19C 109.5 . .
N1 C20 C19 180.000(1) . .

loop_
_geom_bond_atom_site_label_1
_geom_bond_atom_site_label_2
_geom_bond_distance
_geom_bond_site_symmetry_2
S1 C1 1.821(2) .
S1 C2 1.767(2) .
S2 C5 1.759(2) .
S2 C10 1.818(2) .
O1 C4 1.374(3) .
O1 C8 1.393(3) .
O2 C7 1.367(2) .
O2 C9 1.423(3) .
O3 C13 1.370(3) .
O3 C17 1.421(3) .
O4 C16 1.378(3) .
O4 C18 1.429(3) .
N1 C20 1.140(6) .
C1 H1A 0.9700 .
C1 H1B 0.9700 .
C1 C14 1.513(3) 2_556
C2 C3 1.394(3) .
C2 C7 1.392(3) .
C3 H3 0.9300 .
C3 C4 1.386(3) .
C4 C5 1.391(3) .
C5 C6 1.390(3) .
C6 H6 0.9300 .
C6 C7 1.387(3) .
C8 H8A 0.9600 .
C8 H8B 0.9600 .
C8 H8C 0.9600 .
C9 H9A 0.9600 .
C9 H9B 0.9600 .
C9 H9C 0.9600 .
C10 H10A 0.9700 .
C10 H10B 0.9700 .
C10 C11 1.516(3) .
C11 C12 1.390(3) .
C11 C16 1.391(3) .
C12 H12 0.9300 .
C12 C13 1.383(3) .
C13 C14 1.398(3) .
C14 C1 1.513(3) 2_556
C14 C15 1.390(3) .
C15 H15 0.9300 .
C15 C16 1.388(3) .
C17 H17A 0.9600 .
C17 H17B 0.9600 .
C17 H17C 0.9600 .
C18 H18A 0.9600 .
C18 H18B 0.9600 .
C18 H18C 0.9600 .
C19 H19A 0.9600 .
C19 H19B 0.9600 .
C19 H19C 0.9600 .
C19 C20 1.472(6) .

loop_
_geom_torsion_atom_site_label_1
_geom_torsion_atom_site_label_2
_geom_torsion_atom_site_label_3
_geom_torsion_atom_site_label_4
_geom_torsion
_geom_torsion_site_symmetry_1
_geom_torsion_site_symmetry_4
S1 C2 C3 C4 -179.66(17) . .
S1 C2 C7 O2 1.4(3) . .
S1 C2 C7 C6 -178.86(16) . .
S2 C5 C6 C7 179.73(16) . .
S2 C10 C11 C12 -56.6(2) . .
S2 C10 C11 C16 127.16(19) . .
O1 C4 C5 S2 0.4(3) . .
O1 C4 C5 C6 -179.0(2) . .
O3 C13 C14 C1 -0.6(3) . 2_556
O3 C13 C14 C15 -176.22(19) . .
C1 S1 C2 C3 -30.8(2) . .
C1 S1 C2 C7 151.57(17) . .
C1 C14 C15 C16 -174.65(19) 2_556 .
C2 S1 C1 C14 -62.59(17) . 2_556
C2 C3 C4 O1 -179.4(2) . .
C2 C3 C4 C5 -0.7(3) . .
C3 C2 C7 O2 -176.32(19) . .
C3 C2 C7 C6 3.4(3) . .
C3 C4 C5 S2 -178.34(17) . .
C3 C4 C5 C6 2.2(3) . .
C4 C5 C6 C7 -0.9(3) . .
C5 S2 C10 C11 -79.83(17) . .
C5 C6 C7 O2 177.8(2) . .
C5 C6 C7 C2 -1.9(3) . .
C7 C2 C3 C4 -2.1(3) . .
C8 O1 C4 C3 -21.5(3) . .
C8 O1 C4 C5 159.8(2) . .
C9 O2 C7 C2 -177.2(2) . .
C9 O2 C7 C6 3.1(3) . .
C10 S2 C5 C4 174.85(16) . .
C10 S2 C5 C6 -5.8(2) . .
C10 C11 C12 C13 -175.1(2) . .
C10 C11 C16 O4 -0.4(3) . .
C10 C11 C16 C15 177.94(19) . .
C11 C12 C13 O3 174.9(2) . .
C11 C12 C13 C14 -3.2(3) . .
C12 C11 C16 O4 -176.68(19) . .
C12 C11 C16 C15 1.7(3) . .
C12 C13 C14 C1 177.59(19) . 2_556
C12 C13 C14 C15 2.0(3) . .
C13 C14 C15 C16 1.0(3) . .
C14 C15 C16 O4 175.4(2) . .
C14 C15 C16 C11 -2.9(3) . .
C16 C11 C12 C13 1.3(3) . .
C17 O3 C13 C12 -2.1(3) . .
C17 O3 C13 C14 176.0(2) . .
C18 O4 C16 C11 174.3(2) . .
C18 O4 C16 C15 -4.0(3) . .

loop_
_diffrn_oxdiff_twin_id
_diffrn_oxdiff_twin_ratio
_diffrn_oxdiff_twin_reflns_isolated
_diffrn_oxdiff_twin_reflns_overlapped
1 0.8236 7719 7550
2 0.1764 0 7550
